data_7158570
loop_
_publ_author_name
'Yamamoto, Yoshihiko'
'Suzuki, Harufumi'
'Kuroyanagi, Eisuke'
'Yamada, Keiji'
'Yasui, Takeshi'

_publ_section_title
;
 Co-catalyzed atom transfer radical addition of bromodifluoroacetamides,
 expanding the scope of radical alkylation
;
_journal_name_full 'Organic &amp; Biomolecular Chemistry'
_journal_paper_doi 10.1039/D2OB00437B
_journal_year 2022
_chemical_formula_moiety 'C24 H21 F2 N O'
_chemical_formula_sum 'C24 H21 F2 N O'
_chemical_formula_weight 377.43
_space_group_crystal_system monoclinic
_space_group_IT_number 14
_space_group_name_Hall '-P 2yn'
_space_group_name_H-M_alt 'P 1 21/n 1'
_atom_sites_solution_hydrogens geom
_atom_sites_solution_primary direct
_atom_sites_solution_secondary difmap
_audit_block_doi 10.5517/ccdc.csd.cc2b50sb
_audit_update_record
;
2022-02-03 deposited with the CCDC.	2022-03-15 downloaded from the CCDC.
;
_cell_angle_alpha 90.0000
_cell_angle_beta 102.080(7)
_cell_angle_gamma 90.0000
_cell_formula_units_Z 4
_cell_length_a 10.2403(5)
_cell_length_b 15.5996(8)
_cell_length_c 12.3812(6)
_cell_measurement_reflns_used 20076
_cell_measurement_temperature 296
_cell_measurement_theta_max 68.24
_cell_measurement_theta_min 3.65
_cell_volume 1934.03(17)
_computing_cell_refinement 'RAPID AUTO'
_computing_data_collection 'RAPID AUTO (Rigaku, ????)'
_computing_data_reduction 'RAPID AUTO'
_computing_molecular_graphics 'CrystalStructure 4.3'
_computing_publication_material 'CrystalStructure 4.3 (Rigaku, 2019)'
_computing_structure_refinement 'SHELXL97 (Sheldrick, 2008)'
_computing_structure_solution SIR97
_diffrn_ambient_temperature 296
_diffrn_detector_area_resol_mean 10.000
_diffrn_measured_fraction_theta_full 0.997
_diffrn_measured_fraction_theta_max 0.997
_diffrn_measurement_device_type 'Rigaku R-AXIS RAPID'
_diffrn_measurement_method \w
_diffrn_radiation_type 'Cu K\a'
_diffrn_radiation_wavelength 1.54187
_diffrn_reflns_av_R_equivalents 0.0390
_diffrn_reflns_av_unetI/netI 0.0243
_diffrn_reflns_Laue_measured_fraction_full 0.000
_diffrn_reflns_Laue_measured_fraction_max 0.000
_diffrn_reflns_limit_h_max 12
_diffrn_reflns_limit_h_min -12
_diffrn_reflns_limit_k_max 18
_diffrn_reflns_limit_k_min -18
_diffrn_reflns_limit_l_max 14
_diffrn_reflns_limit_l_min -14
_diffrn_reflns_number 21888
_diffrn_reflns_point_group_measured_fraction_full 0.000
_diffrn_reflns_point_group_measured_fraction_max 0.000
_diffrn_reflns_theta_full 68.240
_diffrn_reflns_theta_max 68.240
_diffrn_reflns_theta_min 4.623
_diffrn_standards_number 0
_exptl_absorpt_coefficient_mu 0.754
_exptl_absorpt_correction_T_max 0.860
_exptl_absorpt_correction_T_min 0.669
_exptl_absorpt_correction_type multi-scan
_exptl_absorpt_process_details 'ABSCOR (Rigaku, 1995)'
_exptl_crystal_colour colorless
_exptl_crystal_density_diffrn 1.296
_exptl_crystal_density_method 'not measured'
_exptl_crystal_description block
_exptl_crystal_F_000 792.00
_exptl_crystal_size_max 0.200
_exptl_crystal_size_mid 0.200
_exptl_crystal_size_min 0.200
_refine_diff_density_max 0.40
_refine_diff_density_min -0.40
_refine_ls_extinction_method none
_refine_ls_goodness_of_fit_ref 1.054
_refine_ls_hydrogen_treatment constr
_refine_ls_number_parameters 253
_refine_ls_number_reflns 3537
_refine_ls_number_restraints 0
_refine_ls_R_factor_all 0.0519
_refine_ls_R_factor_gt 0.0481
_refine_ls_shift/su_max 0.000
_refine_ls_structure_factor_coef Fsqd
_refine_ls_weighting_details 'w = 1/[\s^2^(Fo^2^)+(0.0609P)^2^+1.0356P] where P=(Fo^2^+2Fc^2^)/3'
_refine_ls_weighting_scheme calc
_refine_ls_wR_factor_gt 0.1211
_refine_ls_wR_factor_ref 0.1243
_reflns_number_gt 3231
_reflns_number_total 3537
_reflns_threshold_expression F^2^>2.0\s(F^2^)
_cod_data_source_file d2ob00437b2.cif
_cod_data_source_block yanagi-re
_cod_original_cell_volume 1934.01(17)
_cod_database_code 7158570

loop_
_space_group_symop_id
_space_group_symop_operation_xyz
1 +X,+Y,+Z
2 1/2-X,1/2+Y,1/2-Z
3 -X,-Y,-Z
4 -1/2+X,-1/2-Y,-1/2+Z

loop_
_atom_site_label
_atom_site_type_symbol
_atom_site_fract_x
_atom_site_fract_y
_atom_site_fract_z
_atom_site_U_iso_or_equiv
_atom_site_adp_type
_atom_site_occupancy
_atom_site_symmetry_multiplicity
_atom_site_calc_flag
_atom_site_refinement_flags
_atom_site_disorder_assembly
_atom_site_disorder_group
F1 F 0.32494(9) 0.53738(7) 0.16860(8) 0.0364(3) Uani 1 1 d . . .
F2 F 0.32975(10) 0.66584(7) 0.24004(8) 0.0392(3) Uani 1 1 d . . .
O3 O 0.42612(12) 0.59497(8) 0.43046(9) 0.0344(3) Uani 1 1 d . . .
N4 N 0.52031(14) 0.48427(9) 0.35660(11) 0.0297(3) Uani 1 1 d . . .
H4 H 0.5460 0.4645 0.4225 0.036 Uiso 1 1 calc R . .
C5 C 0.55817(16) 0.43410(11) 0.27283(13) 0.0282(4) Uani 1 1 d . . .
C6 C 0.45063(16) 0.55787(11) 0.34956(13) 0.0296(4) Uani 1 1 d . . .
C7 C 0.82320(17) 0.68676(11) -0.00070(14) 0.0319(4) Uani 1 1 d . . .
H7 H 0.8122 0.7302 -0.0532 0.038 Uiso 1 1 calc R . .
C8 C 0.85286(17) 0.55584(11) 0.15297(14) 0.0314(4) Uani 1 1 d . . .
H8 H 0.8634 0.5111 0.2037 0.038 Uiso 1 1 calc R . .
C9 C 0.40672(17) 0.59600(11) 0.23352(14) 0.0313(4) Uani 1 1 d . . .
C10 C 0.96283(17) 0.58612(11) 0.11554(14) 0.0326(4) Uani 1 1 d . . .
H10 H 1.0464 0.5619 0.1422 0.039 Uiso 1 1 calc R . .
C11 C 0.56114(17) 0.34563(11) 0.29038(14) 0.0319(4) Uani 1 1 d . . .
H11 H 0.5352 0.3236 0.3524 0.038 Uiso 1 1 calc R . .
C12 C 0.60208(17) 0.29059(11) 0.21687(15) 0.0331(4) Uani 1 1 d . . .
H12 H 0.6049 0.2318 0.2298 0.040 Uiso 1 1 calc R . .
C13 C 1.07049(18) 0.68585(13) 0.00015(15) 0.0370(4) Uani 1 1 d . . .
H13A H 1.0436 0.7299 -0.0541 0.044 Uiso 1 1 calc R . .
H13B H 1.1120 0.6399 -0.0318 0.044 Uiso 1 1 calc R . .
H13C H 1.1329 0.7091 0.0620 0.044 Uiso 1 1 calc R . .
C14 C 0.60021(15) 0.46893(11) 0.18098(13) 0.0274(4) Uani 1 1 d . . .
C15 C 0.63871(16) 0.41093(11) 0.10681(13) 0.0300(4) Uani 1 1 d . . .
H15 H 0.6648 0.4322 0.0444 0.036 Uiso 1 1 calc R . .
C16 C 0.61123(16) 0.56216(11) 0.16228(13) 0.0278(4) Uani 1 1 d . . .
C17 C 0.94965(17) 0.65239(11) 0.03840(14) 0.0306(4) Uani 1 1 d . . .
C18 C 0.72637(16) 0.59168(11) 0.11548(13) 0.0284(4) Uani 1 1 d . . .
C19 C 0.71280(17) 0.65717(11) 0.03755(14) 0.0312(4) Uani 1 1 d . . .
H19 H 0.6293 0.6814 0.0108 0.037 Uiso 1 1 calc R . .
C20 C 0.52409(17) 0.61991(11) 0.18662(13) 0.0300(4) Uani 1 1 d . . .
H20 H 0.5379 0.6776 0.1735 0.036 Uiso 1 1 calc R . .
C21 C 0.63917(17) 0.32332(11) 0.12333(14) 0.0325(4) Uani 1 1 d . . .
H21 H 0.6642 0.2865 0.0722 0.039 Uiso 1 1 calc R . .
C22 C 1.13750(19) 0.39338(12) 0.52748(18) 0.0423(5) Uani 1 1 d . . .
H22 H 1.1685 0.4019 0.6028 0.051 Uiso 1 1 calc R . .
C23 C 0.9597(2) 0.37287(13) 0.37105(18) 0.0457(5) Uani 1 1 d . . .
H23 H 0.8692 0.3662 0.3406 0.055 Uiso 1 1 calc R . .
C24 C 1.2267(2) 0.38892(12) 0.45794(18) 0.0447(5) Uani 1 1 d . . .
H24 H 1.3177 0.3938 0.4877 0.054 Uiso 1 1 calc R . .
C25 C 1.0007(2) 0.38506(11) 0.48450(18) 0.0422(5) Uani 1 1 d . . .
C26 C 1.1842(2) 0.37734(14) 0.3451(2) 0.0535(5) Uani 1 1 d . . .
H26 H 1.2454 0.3744 0.2993 0.064 Uiso 1 1 calc R . .
C27 C 0.9037(2) 0.38910(14) 0.5590(2) 0.0529(5) Uani 1 1 d . . .
H27A H 0.9126 0.3386 0.6043 0.063 Uiso 1 1 calc R . .
H27B H 0.8145 0.3923 0.5155 0.063 Uiso 1 1 calc R . .
H27C H 0.9217 0.4389 0.6052 0.063 Uiso 1 1 calc R . .
C28 C 1.0502(2) 0.37038(15) 0.3027(2) 0.0575(6) Uani 1 1 d . . .
H28 H 1.0198 0.3639 0.2270 0.069 Uiso 1 1 calc R . .

loop_
_atom_site_aniso_label
_atom_site_aniso_U_11
_atom_site_aniso_U_22
_atom_site_aniso_U_33
_atom_site_aniso_U_23
_atom_site_aniso_U_13
_atom_site_aniso_U_12
F1 0.0298(5) 0.0487(6) 0.0304(5) 0.0006(4) 0.0054(4) -0.0027(4)
F2 0.0386(6) 0.0435(6) 0.0379(6) 0.0082(5) 0.0136(5) 0.0137(5)
O3 0.0416(7) 0.0350(7) 0.0287(6) 0.0012(5) 0.0123(5) 0.0052(5)
N4 0.0345(7) 0.0330(8) 0.0223(6) 0.0036(6) 0.0074(6) 0.0018(6)
C5 0.0265(8) 0.0320(9) 0.0259(8) 0.0004(7) 0.0049(6) -0.0002(7)
C6 0.0293(8) 0.0323(9) 0.0287(8) 0.0023(7) 0.0091(7) -0.0016(7)
C7 0.0349(9) 0.0318(9) 0.0294(9) 0.0042(7) 0.0078(7) -0.0012(7)
C8 0.0340(9) 0.0286(9) 0.0318(9) 0.0036(7) 0.0071(7) 0.0001(7)
C9 0.0297(8) 0.0340(9) 0.0300(9) 0.0008(7) 0.0061(7) 0.0035(7)
C10 0.0274(8) 0.0338(9) 0.0364(9) 0.0011(7) 0.0059(7) 0.0022(7)
C11 0.0326(9) 0.0340(9) 0.0298(8) 0.0045(7) 0.0081(7) -0.0019(7)
C12 0.0324(9) 0.0286(9) 0.0378(9) 0.0002(7) 0.0063(7) -0.0018(7)
C13 0.0340(9) 0.0413(10) 0.0374(10) 0.0006(8) 0.0113(8) -0.0047(8)
C14 0.0231(7) 0.0317(9) 0.0266(8) 0.0014(7) 0.0033(6) -0.0016(6)
C15 0.0287(8) 0.0363(9) 0.0256(8) -0.0002(7) 0.0068(7) -0.0035(7)
C16 0.0280(8) 0.0332(9) 0.0213(7) 0.0020(6) 0.0030(6) -0.0012(7)
C17 0.0318(9) 0.0317(9) 0.0297(8) -0.0045(7) 0.0094(7) -0.0034(7)
C18 0.0307(8) 0.0279(8) 0.0269(8) -0.0016(6) 0.0067(7) -0.0033(7)
C19 0.0289(8) 0.0328(9) 0.0314(9) 0.0037(7) 0.0052(7) 0.0017(7)
C20 0.0341(9) 0.0306(9) 0.0254(8) 0.0052(7) 0.0063(7) 0.0001(7)
C21 0.0312(9) 0.0339(9) 0.0328(9) -0.0068(7) 0.0078(7) -0.0025(7)
C22 0.0399(10) 0.0326(10) 0.0491(11) 0.0058(8) -0.0029(9) -0.0015(8)
C23 0.0377(10) 0.0388(11) 0.0528(12) -0.0003(9) -0.0084(9) -0.0010(8)
C24 0.0412(11) 0.0366(11) 0.0530(12) 0.0029(9) 0.0021(9) -0.0019(8)
C25 0.0427(10) 0.0244(9) 0.0574(12) 0.0060(8) 0.0056(9) 0.0023(8)
C26 0.0594(14) 0.0412(12) 0.0615(14) -0.0025(10) 0.0164(11) 0.0059(10)
C27 0.0487(12) 0.0406(12) 0.0705(15) 0.0100(10) 0.0150(11) 0.0020(9)
C28 0.0666(15) 0.0515(13) 0.0500(13) -0.0079(10) 0.0022(11) 0.0047(11)

loop_
_atom_type_symbol
_atom_type_description
_atom_type_scat_dispersion_real
_atom_type_scat_dispersion_imag
_atom_type_scat_source
C C 0.0181 0.0091
;
International Tables for Crystallography
(Vol. C, Tables 4.2.6.8 and 6.1.1.4)
;
H H 0.0000 0.0000
;
International Tables for Crystallography
(Vol. C, Table 6.1.1.4)
;
F F 0.0727 0.0534
;
International Tables for Crystallography
(Vol. C, Tables 4.2.6.8 and 6.1.1.4)
;
O O 0.0492 0.0322
;
International Tables for Crystallography
(Vol. C, Tables 4.2.6.8 and 6.1.1.4)
;
N N 0.0311 0.0180
;
International Tables for Crystallography
(Vol. C, Tables 4.2.6.8 and 6.1.1.4)
;

loop_
_geom_angle_atom_site_label_1
_geom_angle_atom_site_label_2
_geom_angle_atom_site_label_3
_geom_angle
_geom_angle_site_symmetry_1
_geom_angle_site_symmetry_3
_geom_angle_publ_flag
C6 N4 C5 130.31(14) . . ?
C6 N4 H4 114.8 . . ?
C5 N4 H4 114.8 . . ?
C11 C5 C14 120.47(15) . . ?
C11 C5 N4 115.62(14) . . ?
C14 C5 N4 123.74(15) . . ?
O3 C6 N4 123.09(15) . . ?
O3 C6 C9 120.78(15) . . ?
N4 C6 C9 116.09(14) . . ?
C17 C7 C19 121.10(16) . . ?
C17 C7 H7 119.5 . . ?
C19 C7 H7 119.5 . . ?
C10 C8 C18 120.90(16) . . ?
C10 C8 H8 119.5 . . ?
C18 C8 H8 119.5 . . ?
F2 C9 F1 106.11(13) . . ?
F2 C9 C20 110.41(14) . . ?
F1 C9 C20 112.36(13) . . ?
F2 C9 C6 108.42(13) . . ?
F1 C9 C6 108.19(14) . . ?
C20 C9 C6 111.14(14) . . ?
C8 C10 C17 120.80(16) . . ?
C8 C10 H10 119.6 . . ?
C17 C10 H10 119.6 . . ?
C12 C11 C5 120.82(16) . . ?
C12 C11 H11 119.6 . . ?
C5 C11 H11 119.6 . . ?
C11 C12 C21 119.70(16) . . ?
C11 C12 H12 120.2 . . ?
C21 C12 H12 120.2 . . ?
C17 C13 H13A 109.5 . . ?
C17 C13 H13B 109.5 . . ?
H13A C13 H13B 109.5 . . ?
C17 C13 H13C 109.5 . . ?
H13A C13 H13C 109.5 . . ?
H13B C13 H13C 109.5 . . ?
C15 C14 C5 117.09(15) . . ?
C15 C14 C16 119.34(14) . . ?
C5 C14 C16 123.51(15) . . ?
C21 C15 C14 122.25(15) . . ?
C21 C15 H15 118.9 . . ?
C14 C15 H15 118.9 . . ?
C20 C16 C14 123.14(15) . . ?
C20 C16 C18 119.70(15) . . ?
C14 C16 C18 117.15(14) . . ?
C7 C17 C10 118.26(15) . . ?
C7 C17 C13 121.50(16) . . ?
C10 C17 C13 120.23(16) . . ?
C19 C18 C8 118.34(15) . . ?
C19 C18 C16 121.57(15) . . ?
C8 C18 C16 120.04(15) . . ?
C18 C19 C7 120.57(16) . . ?
C18 C19 H19 119.7 . . ?
C7 C19 H19 119.7 . . ?
C16 C20 C9 123.18(16) . . ?
C16 C20 H20 118.4 . . ?
C9 C20 H20 118.4 . . ?
C15 C21 C12 119.59(16) . . ?
C15 C21 H21 120.2 . . ?
C12 C21 H21 120.2 . . ?
C24 C22 C25 119.9(2) . . ?
C24 C22 H22 120.0 . . ?
C25 C22 H22 120.0 . . ?
C28 C23 C25 121.50(19) . . ?
C28 C23 H23 119.2 . . ?
C25 C23 H23 119.2 . . ?
C22 C24 C26 121.7(2) . . ?
C22 C24 H24 119.1 . . ?
C26 C24 H24 119.1 . . ?
C23 C25 C22 117.6(2) . . ?
C23 C25 C27 122.04(19) . . ?
C22 C25 C27 120.3(2) . . ?
C28 C26 C24 118.4(2) . . ?
C28 C26 H26 120.8 . . ?
C24 C26 H26 120.8 . . ?
C25 C27 H27A 109.5 . . ?
C25 C27 H27B 109.5 . . ?
H27A C27 H27B 109.5 . . ?
C25 C27 H27C 109.5 . . ?
H27A C27 H27C 109.5 . . ?
H27B C27 H27C 109.5 . . ?
C26 C28 C23 120.7(2) . . ?
C26 C28 H28 119.6 . . ?
C23 C28 H28 119.6 . . ?

loop_
_geom_bond_atom_site_label_1
_geom_bond_atom_site_label_2
_geom_bond_distance
_geom_bond_site_symmetry_2
_geom_bond_publ_flag
F1 C9 1.379(2) . ?
F2 C9 1.357(2) . ?
O3 C6 1.227(2) . ?
N4 C6 1.345(2) . ?
N4 C5 1.417(2) . ?
N4 H4 0.8600 . ?
C5 C11 1.396(2) . ?
C5 C14 1.407(2) . ?
C6 C9 1.533(2) . ?
C7 C17 1.391(2) . ?
C7 C19 1.393(2) . ?
C7 H7 0.9300 . ?
C8 C10 1.387(2) . ?
C8 C18 1.398(2) . ?
C8 H8 0.9300 . ?
C9 C20 1.488(2) . ?
C10 C17 1.395(2) . ?
C10 H10 0.9300 . ?
C11 C12 1.379(2) . ?
C11 H11 0.9300 . ?
C12 C21 1.389(3) . ?
C12 H12 0.9300 . ?
C13 C17 1.508(2) . ?
C13 H13A 0.9600 . ?
C13 H13B 0.9600 . ?
C13 H13C 0.9600 . ?
C14 C15 1.403(2) . ?
C14 C16 1.481(2) . ?
C15 C21 1.382(2) . ?
C15 H15 0.9300 . ?
C16 C20 1.346(2) . ?
C16 C18 1.491(2) . ?
C18 C19 1.392(2) . ?
C19 H19 0.9300 . ?
C20 H20 0.9300 . ?
C21 H21 0.9300 . ?
C22 C24 1.382(3) . ?
C22 C25 1.397(3) . ?
C22 H22 0.9300 . ?
C23 C28 1.381(3) . ?
C23 C25 1.392(3) . ?
C23 H23 0.9300 . ?
C24 C26 1.385(3) . ?
C24 H24 0.9300 . ?
C25 C27 1.491(3) . ?
C26 C28 1.367(3) . ?
C26 H26 0.9300 . ?
C27 H27A 0.9600 . ?
C27 H27B 0.9600 . ?
C27 H27C 0.9600 . ?
C28 H28 0.9300 . ?

loop_
_geom_hbond_atom_site_label_D
_geom_hbond_atom_site_label_H
_geom_hbond_atom_site_label_A
_geom_hbond_site_symmetry_D
_geom_hbond_site_symmetry_H
_geom_hbond_site_symmetry_A
_geom_hbond_distance_DA
_geom_hbond_distance_DH
_geom_hbond_distance_HA
_geom_hbond_angle_DHA
_geom_hbond_publ_flag
N4 H4 O3 . . 3_666 2.8591(18) 0.860 2.010 169.1 no

loop_
_geom_torsion_atom_site_label_1
_geom_torsion_atom_site_label_2
_geom_torsion_atom_site_label_3
_geom_torsion_atom_site_label_4
_geom_torsion
_geom_torsion_site_symmetry_1
_geom_torsion_site_symmetry_2
_geom_torsion_site_symmetry_3
_geom_torsion_site_symmetry_4
_geom_torsion_publ_flag
C6 N4 C5 C11 -145.70(17) . . . . ?
C6 N4 C5 C14 38.9(3) . . . . ?
C5 N4 C6 O3 -179.31(16) . . . . ?
C5 N4 C6 C9 -1.6(3) . . . . ?
O3 C6 C9 F2 -6.8(2) . . . . ?
N4 C6 C9 F2 175.47(14) . . . . ?
O3 C6 C9 F1 -121.43(17) . . . . ?
N4 C6 C9 F1 60.80(18) . . . . ?
O3 C6 C9 C20 114.76(18) . . . . ?
N4 C6 C9 C20 -63.01(19) . . . . ?
C18 C8 C10 C17 -0.8(3) . . . . ?
C14 C5 C11 C12 -1.6(3) . . . . ?
N4 C5 C11 C12 -177.17(15) . . . . ?
C5 C11 C12 C21 -0.9(3) . . . . ?
C11 C5 C14 C15 2.8(2) . . . . ?
N4 C5 C14 C15 177.96(15) . . . . ?
C11 C5 C14 C16 -174.39(16) . . . . ?
N4 C5 C14 C16 0.8(3) . . . . ?
C5 C14 C15 C21 -1.6(2) . . . . ?
C16 C14 C15 C21 175.69(15) . . . . ?
C15 C14 C16 C20 145.36(16) . . . . ?
C5 C14 C16 C20 -37.5(2) . . . . ?
C15 C14 C16 C18 -35.4(2) . . . . ?
C5 C14 C16 C18 141.68(16) . . . . ?
C19 C7 C17 C10 1.3(3) . . . . ?
C19 C7 C17 C13 -178.08(16) . . . . ?
C8 C10 C17 C7 -0.6(3) . . . . ?
C8 C10 C17 C13 178.78(16) . . . . ?
C10 C8 C18 C19 1.5(3) . . . . ?
C10 C8 C18 C16 -175.95(16) . . . . ?
C20 C16 C18 C19 -39.6(2) . . . . ?
C14 C16 C18 C19 141.16(16) . . . . ?
C20 C16 C18 C8 137.81(17) . . . . ?
C14 C16 C18 C8 -41.4(2) . . . . ?
C8 C18 C19 C7 -0.8(3) . . . . ?
C16 C18 C19 C7 176.60(16) . . . . ?
C17 C7 C19 C18 -0.6(3) . . . . ?
C14 C16 C20 C9 -0.8(3) . . . . ?
C18 C16 C20 C9 -179.98(14) . . . . ?
F2 C9 C20 C16 -174.29(15) . . . . ?
F1 C9 C20 C16 -56.0(2) . . . . ?
C6 C9 C20 C16 65.4(2) . . . . ?
C14 C15 C21 C12 -0.8(3) . . . . ?
C11 C12 C21 C15 2.1(3) . . . . ?
C25 C22 C24 C26 0.8(3) . . . . ?
C28 C23 C25 C22 -1.0(3) . . . . ?
C28 C23 C25 C27 179.1(2) . . . . ?
C24 C22 C25 C23 -0.3(3) . . . . ?
C24 C22 C25 C27 179.52(18) . . . . ?
C22 C24 C26 C28 0.1(3) . . . . ?
C24 C26 C28 C23 -1.5(3) . . . . ?
C25 C23 C28 C26 2.0(3) . . . . ?
